data_2203035
loop_
_publ_author_name
'Affan, M. A.'
'Shamsuddin, Mustaffa. B.'
'M. Sukeri M. Yusof'
'Yamin, Bohari. M.'

_publ_section_title
;
 Dichloromethyl[1-(2-pyridyl)ethanone benzoylhydrazonato]tin(IV)
;
_journal_issue 1
_journal_name_full 'Acta Crystallographica Section E'
_journal_page_first m126
_journal_page_last m128
_journal_paper_doi 10.1107/S1600536803028976
_journal_volume 60
_journal_year 2004
_chemical_formula_iupac '[Sn Cl2 (C H3) (C14 H12 N3 O)]'
_chemical_formula_moiety 'C15 H15 Cl2 N3 O Sn'
_chemical_formula_sum 'C15 H15 Cl2 N3 O Sn'
_chemical_formula_weight 442.89
_chemical_name_systematic
;
Dichloromethyl[1-(2-pyridyl)ethanone benzoylhydrazonato]tin(IV)
;
_space_group_IT_number 19
_symmetry_cell_setting orthorhombic
_symmetry_space_group_name_Hall 'P 2ac 2ab'
_symmetry_space_group_name_H-M 'P 21 21 21'
_atom_sites_solution_hydrogens geom
_atom_sites_solution_primary direct
_atom_sites_solution_secondary difmap
_audit_creation_method SHELXL-97
_cell_angle_alpha 90.00
_cell_angle_beta 90.00
_cell_angle_gamma 90.00
_cell_formula_units_Z 4
_cell_length_a 7.1865(11)
_cell_length_b 14.609(2)
_cell_length_c 16.197(2)
_cell_measurement_reflns_used 8116
_cell_measurement_temperature 293(2)
_cell_measurement_theta_max 27.5
_cell_measurement_theta_min 1.8
_cell_volume 1700.5(4)
_computing_cell_refinement 'SAINT (Siemens, 1996)'
_computing_data_collection 'SMART (Siemens, 1996)'
_computing_data_reduction SAINT
_computing_molecular_graphics SHELXTL
_computing_publication_material
;
SHELXTL, PARST (Nardelli, 1995) and PLATON (Spek, 2003)
;
_computing_structure_refinement 'SHELXL97 (Sheldrick, 1997)'
_computing_structure_solution 'SHELXS97 (Sheldrick, 1997)'
_diffrn_ambient_temperature 293(2)
_diffrn_detector_area_resol_mean 83.66
_diffrn_measured_fraction_theta_full 0.99
_diffrn_measured_fraction_theta_max 0.99
_diffrn_measurement_device_type
;
Bruker SMART APEX CCD area-detector
;
_diffrn_measurement_method \w
_diffrn_radiation_monochromator graphite
_diffrn_radiation_source 'fine-focus sealed tube'
_diffrn_radiation_type MoK\a
_diffrn_radiation_wavelength 0.71073
_diffrn_reflns_av_R_equivalents 0.0183
_diffrn_reflns_av_sigmaI/netI 0.0236
_diffrn_reflns_limit_h_max 9
_diffrn_reflns_limit_h_min -9
_diffrn_reflns_limit_k_max 18
_diffrn_reflns_limit_k_min -18
_diffrn_reflns_limit_l_max 16
_diffrn_reflns_limit_l_min -21
_diffrn_reflns_number 11352
_diffrn_reflns_theta_full 27.5
_diffrn_reflns_theta_max 27.5
_diffrn_reflns_theta_min 1.8
_diffrn_standards_decay_% 0
_diffrn_standards_interval_count 0
_diffrn_standards_interval_time 0
_diffrn_standards_number 0
_exptl_absorpt_coefficient_mu 1.820
_exptl_absorpt_correction_T_max 0.751
_exptl_absorpt_correction_T_min 0.539
_exptl_absorpt_correction_type multi-scan
_exptl_absorpt_process_details '(SADABS; Sheldrick, 1996)'
_exptl_crystal_colour yellowish
_exptl_crystal_density_diffrn 1.730
_exptl_crystal_density_method 'not measured'
_exptl_crystal_description block
_exptl_crystal_F_000 872
_exptl_crystal_size_max 0.38
_exptl_crystal_size_mid 0.17
_exptl_crystal_size_min 0.16
_refine_diff_density_max 0.27
_refine_diff_density_min -0.44
_refine_ls_abs_structure_details 'Flack (1983)'
_refine_ls_abs_structure_Flack 0.006(18)
_refine_ls_extinction_method none
_refine_ls_goodness_of_fit_ref 1.09
_refine_ls_hydrogen_treatment constr
_refine_ls_matrix_type full
_refine_ls_number_parameters 201
_refine_ls_number_reflns 3899
_refine_ls_number_restraints 0
_refine_ls_restrained_S_all 1.09
_refine_ls_R_factor_all 0.021
_refine_ls_R_factor_gt 0.020
_refine_ls_shift/su_max 0.000
_refine_ls_shift/su_mean 0.000
_refine_ls_structure_factor_coef Fsqd
_refine_ls_weighting_details 'calc w = 1/[\s^2^(Fo^2^)+(0.0301P)^2^] where P = (Fo^2^+2Fc^2^)/3'
_refine_ls_weighting_scheme calc
_refine_ls_wR_factor_gt 0.052
_refine_ls_wR_factor_ref 0.052
_reflns_number_gt 3821
_reflns_number_total 3899
_reflns_threshold_expression I>2\s(I)
_cod_data_source_file ac6075.cif
_cod_data_source_block I
_cod_depositor_comments
;
The following automatic conversions were performed:
'_symmetry_cell_setting' value 'Orthorhombic' changed to 'orthorhombic'
according to '/home/saulius/struct/CIF-dictionaries/cif_core.dic'
dictionary named 'cif_core.dic' version 2.4.1 from 2010-06-29.

Automatic conversion script
Id: cif_fix_enum 1527 2010-12-29 10:47:43Z saulius 

The following automatic conversions were performed:

'_symmetry_cell_setting' value 'Orthorhombic' changed to
'orthorhombic' according to
/home/saulius/struct/CIF-dictionaries/cif_core.dic dictionary named
'cif_core.dic' version 2.4.1 from 2010-06-29.

Automatic conversion script
Id: cif_fix_values 1715 2011-07-08 13:25:40Z adriana 
;
_cod_original_cell_volume 1700.6(4)
_cod_database_code 2203035
_cod_database_fobs_code 2203035

loop_
_symmetry_equiv_pos_as_xyz
'x, y, z'
'-x+1/2, -y, z+1/2'
'-x, y+1/2, -z+1/2'
'x+1/2, -y+1/2, -z'

loop_
_atom_site_label
_atom_site_fract_x
_atom_site_fract_y
_atom_site_fract_z
_atom_site_U_iso_or_equiv
_atom_site_adp_type
_atom_site_calc_flag
_atom_site_refinement_flags
_atom_site_occupancy
_atom_site_type_symbol
Sn1 0.02605(2) 0.074241(10) 0.422728(10) 0.03667(6) Uani d . 1 Sn
O1 0.0341(3) -0.06463(11) 0.45308(11) 0.0450(4) Uani d . 1 O
Cl1 -0.25054(11) 0.04543(6) 0.33675(5) 0.05925(19) Uani d . 1 Cl
Cl2 0.32790(11) 0.09955(5) 0.49103(4) 0.05353(17) Uani d . 1 Cl
N1 0.1927(3) -0.08643(14) 0.32974(13) 0.0392(5) Uani d . 1 N
N2 0.1799(3) 0.00724(14) 0.32554(12) 0.0367(4) Uani d . 1 N
N3 0.1158(3) 0.18198(14) 0.33186(13) 0.0401(5) Uani d . 1 N
C1 0.1819(4) -0.27547(19) 0.35376(17) 0.0464(6) Uani d . 1 C
H1 0.2331 -0.2530 0.3051 0.056 Uiso calc R 1 H
C2 0.1779(5) -0.3686(2) 0.3682(2) 0.0589(8) Uani d . 1 C
H2 0.2259 -0.4088 0.3291 0.071 Uiso calc R 1 H
C3 0.1029(4) -0.40178(18) 0.4401(2) 0.0598(8) Uani d . 1 C
H3 0.1015 -0.4645 0.4499 0.072 Uiso calc R 1 H
C4 0.0309(5) -0.34363(19) 0.4972(2) 0.0603(8) Uani d . 1 C
H4 -0.0209 -0.3671 0.5454 0.072 Uiso calc R 1 H
C5 0.0333(4) -0.25000(18) 0.48464(18) 0.0483(6) Uani d . 1 C
H5 -0.0152 -0.2105 0.5242 0.058 Uiso calc R 1 H
C6 0.1097(3) -0.21556(16) 0.41174(15) 0.0373(5) Uani d . 1 C
C7 0.1119(3) -0.11541(17) 0.39783(15) 0.0374(5) Uani d . 1 C
C8 0.2492(3) 0.05165(17) 0.26449(15) 0.0395(5) Uani d . 1 C
C9 0.3462(5) 0.0076(2) 0.19418(17) 0.0550(7) Uani d . 1 C
H9A 0.4783 0.0137 0.2012 0.083 Uiso calc R 1 H
H9B 0.3093 0.0367 0.1436 0.083 Uiso calc R 1 H
H9C 0.3139 -0.0561 0.1922 0.083 Uiso calc R 1 H
C10 0.2208(4) 0.15157(18) 0.26899(16) 0.0404(5) Uani d . 1 C
C11 0.0812(4) 0.27200(18) 0.33910(17) 0.0473(6) Uani d . 1 C
H11 0.0060 0.2925 0.3821 0.057 Uiso calc R 1 H
C12 0.1532(5) 0.3340(2) 0.28524(19) 0.0564(8) Uani d . 1 C
H12 0.1280 0.3960 0.2915 0.068 Uiso calc R 1 H
C13 0.2634(5) 0.3041(2) 0.2216(2) 0.0620(8) Uani d . 1 C
H13 0.3154 0.3457 0.1847 0.074 Uiso calc R 1 H
C14 0.2962(5) 0.2117(2) 0.21291(18) 0.0538(7) Uani d . 1 C
H14 0.3687 0.1902 0.1695 0.065 Uiso calc R 1 H
C15 -0.1279(5) 0.1390(2) 0.51657(19) 0.0586(8) Uani d . 1 C
H15A -0.0455 0.1578 0.5600 0.088 Uiso calc R 1 H
H15B -0.2185 0.0971 0.5382 0.088 Uiso calc R 1 H
H15C -0.1900 0.1917 0.4943 0.088 Uiso calc R 1 H

loop_
_atom_site_aniso_label
_atom_site_aniso_U_11
_atom_site_aniso_U_22
_atom_site_aniso_U_33
_atom_site_aniso_U_12
_atom_site_aniso_U_13
_atom_site_aniso_U_23
Sn1 0.04349(9) 0.03243(8) 0.03409(8) 0.00121(6) 0.00536(7) -0.00277(6)
O1 0.0617(11) 0.0333(8) 0.0400(8) 0.0022(9) 0.0137(8) -0.0012(7)
Cl1 0.0477(4) 0.0666(4) 0.0634(4) -0.0037(3) -0.0037(3) -0.0106(4)
Cl2 0.0554(4) 0.0534(4) 0.0519(4) -0.0008(3) -0.0116(3) -0.0014(3)
N1 0.0432(11) 0.0339(10) 0.0403(10) 0.0012(9) 0.0030(9) -0.0031(9)
N2 0.0400(11) 0.0365(10) 0.0336(10) 0.0004(9) 0.0020(9) -0.0018(8)
N3 0.0441(12) 0.0378(10) 0.0383(11) -0.0021(9) -0.0055(9) 0.0006(9)
C1 0.0498(16) 0.0396(13) 0.0496(14) 0.0047(12) -0.0024(12) -0.0049(12)
C2 0.0579(19) 0.0405(14) 0.078(2) 0.0085(14) -0.0056(17) -0.0163(15)
C3 0.0501(15) 0.0348(12) 0.094(2) 0.0003(11) -0.0013(16) 0.0058(14)
C4 0.0530(16) 0.0468(14) 0.081(2) 0.0008(14) 0.0106(17) 0.0187(15)
C5 0.0448(13) 0.0438(12) 0.0565(15) -0.0004(12) 0.0079(13) 0.0019(11)
C6 0.0369(11) 0.0320(11) 0.0430(13) 0.0010(9) -0.0041(10) -0.0012(10)
C7 0.0364(12) 0.0378(12) 0.0382(12) 0.0013(10) -0.0004(9) -0.0045(10)
C8 0.0365(12) 0.0469(13) 0.0351(11) -0.0017(10) 0.0008(10) 0.0001(10)
C9 0.0618(18) 0.0581(16) 0.0451(15) 0.0018(15) 0.0158(14) -0.0026(13)
C10 0.0377(12) 0.0455(12) 0.0379(12) -0.0038(11) -0.0009(11) 0.0027(11)
C11 0.0559(16) 0.0386(12) 0.0475(14) 0.0013(12) -0.0096(12) -0.0012(12)
C12 0.070(2) 0.0395(13) 0.0601(18) -0.0054(13) -0.0191(16) 0.0077(13)
C13 0.072(2) 0.0542(17) 0.0596(18) -0.0107(16) -0.0039(17) 0.0203(15)
C14 0.0569(17) 0.0573(16) 0.0473(15) -0.0041(14) 0.0049(13) 0.0124(14)
C15 0.071(2) 0.0527(16) 0.0525(16) 0.0056(15) 0.0196(16) -0.0115(14)

loop_
_atom_type_symbol
_atom_type_description
_atom_type_scat_dispersion_real
_atom_type_scat_dispersion_imag
_atom_type_scat_source
C C 0.0033 0.0016 'International Tables Vol C Tables 4.2.6.8 and 6.1.1.4'
H H 0.0000 0.0000 'International Tables Vol C Tables 4.2.6.8 and 6.1.1.4'
N N 0.0061 0.0033 'International Tables Vol C Tables 4.2.6.8 and 6.1.1.4'
O O 0.0106 0.0060 'International Tables Vol C Tables 4.2.6.8 and 6.1.1.4'
Cl Cl 0.1484 0.1585 'International Tables Vol C Tables 4.2.6.8 and 6.1.1.4'
Sn Sn -0.6537 1.4246 'International Tables Vol C Tables 4.2.6.8 and 6.1.1.4'

loop_
_geom_angle_atom_site_label_1
_geom_angle_atom_site_label_2
_geom_angle_atom_site_label_3
_geom_angle
_geom_angle_publ_flag
O1 Sn1 C15 106.34(10) yes
O1 Sn1 N2 73.55(7) yes
C15 Sn1 N2 179.10(13) yes
O1 Sn1 N3 145.68(7) yes
C15 Sn1 N3 107.98(10) yes
N2 Sn1 N3 72.14(8) yes
O1 Sn1 Cl2 90.89(6) yes
C15 Sn1 Cl2 94.08(11) yes
N2 Sn1 Cl2 86.81(6) yes
N3 Sn1 Cl2 86.35(6) yes
O1 Sn1 Cl1 89.40(6) yes
C15 Sn1 Cl1 93.49(11) yes
N2 Sn1 Cl1 85.62(6) yes
N3 Sn1 Cl1 88.91(6) yes
Cl2 Sn1 Cl1 172.02(3) yes
C7 O1 Sn1 114.05(15) ?
C7 N1 N2 109.4(2) ?
C8 N2 N1 121.1(2) ?
C8 N2 Sn1 122.11(17) ?
N1 N2 Sn1 116.76(15) ?
C10 N3 C11 119.6(2) ?
C10 N3 Sn1 115.19(16) ?
C11 N3 Sn1 125.1(2) ?
C2 C1 C6 120.0(3) ?
C2 C1 H1 120.0 ?
C6 C1 H1 120.0 ?
C3 C2 C1 120.0(3) ?
C3 C2 H2 120.0 ?
C1 C2 H2 120.0 ?
C4 C3 C2 120.4(3) ?
C4 C3 H3 119.8 ?
C2 C3 H3 119.8 ?
C3 C4 C5 120.9(3) ?
C3 C4 H4 119.5 ?
C5 C4 H4 119.5 ?
C4 C5 C6 119.1(3) ?
C4 C5 H5 120.5 ?
C6 C5 H5 120.5 ?
C1 C6 C5 119.6(2) ?
C1 C6 C7 121.2(2) ?
C5 C6 C7 119.3(2) ?
O1 C7 N1 126.0(2) ?
O1 C7 C6 117.3(2) ?
N1 C7 C6 116.7(2) ?
N2 C8 C10 114.1(2) ?
N2 C8 C9 123.7(2) ?
C10 C8 C9 122.2(2) ?
C8 C9 H9A 109.5 ?
C8 C9 H9B 109.5 ?
H9A C9 H9B 109.5 ?
C8 C9 H9C 109.5 ?
H9A C9 H9C 109.5 ?
H9B C9 H9C 109.5 ?
N3 C10 C14 120.7(3) ?
N3 C10 C8 116.3(2) ?
C14 C10 C8 123.0(3) ?
N3 C11 C12 121.7(3) ?
N3 C11 H11 119.2 ?
C12 C11 H11 119.2 ?
C11 C12 C13 119.4(3) ?
C11 C12 H12 120.3 ?
C13 C12 H12 120.3 ?
C12 C13 C14 119.2(3) ?
C12 C13 H13 120.4 ?
C14 C13 H13 120.4 ?
C10 C14 C13 119.4(3) ?
C10 C14 H14 120.3 ?
C13 C14 H14 120.3 ?
Sn1 C15 H15A 109.5 ?
Sn1 C15 H15B 109.5 ?
H15A C15 H15B 109.5 ?
Sn1 C15 H15C 109.5 ?
H15A C15 H15C 109.5 ?
H15B C15 H15C 109.5 ?

loop_
_geom_bond_atom_site_label_1
_geom_bond_atom_site_label_2
_geom_bond_distance
_geom_bond_publ_flag
Sn1 O1 2.0883(16) yes
Sn1 C15 2.105(3) yes
Sn1 N2 2.158(2) yes
Sn1 N3 2.249(2) yes
Sn1 Cl2 2.4630(8) yes
Sn1 Cl1 2.4632(8) yes
O1 C7 1.290(3) yes
N1 C7 1.317(3) yes
N1 N2 1.373(3) yes
N2 C8 1.283(3) yes
N3 C10 1.343(3) yes
N3 C11 1.344(3) yes
C1 C2 1.381(4) ?
C1 C6 1.384(3) ?
C1 H1 0.9300 ?
C2 C3 1.373(5) ?
C2 H2 0.9300 ?
C3 C4 1.358(5) ?
C3 H3 0.9300 ?
C4 C5 1.383(4) ?
C4 H4 0.9300 ?
C5 C6 1.396(4) ?
C5 H5 0.9300 ?
C6 C7 1.480(3) ?
C8 C10 1.476(3) ?
C8 C9 1.482(3) ?
C9 H9A 0.9600 ?
C9 H9B 0.9600 ?
C9 H9C 0.9600 ?
C10 C14 1.375(4) ?
C11 C12 1.359(4) ?
C11 H11 0.9300 ?
C12 C13 1.372(5) ?
C12 H12 0.9300 ?
C13 C14 1.377(5) ?
C13 H13 0.9300 ?
C14 H14 0.9300 ?
C15 H15A 0.9600 ?
C15 H15B 0.9600 ?
C15 H15C 0.9600 ?

loop_
_geom_hbond_atom_site_label_D
_geom_hbond_atom_site_label_H
_geom_hbond_atom_site_label_A
_geom_hbond_site_symmetry_A
_geom_hbond_distance_DH
_geom_hbond_distance_HA
_geom_hbond_distance_DA
_geom_hbond_angle_DHA
_geom_hbond_publ_flag
C2 H2 Cl1 3_545 0.93 2.77 3.587(3) 147 yes
C9 H9C N1 1_555 0.96 2.43 2.815(4) 103 ?

loop_
_geom_torsion_atom_site_label_1
_geom_torsion_atom_site_label_2
_geom_torsion_atom_site_label_3
_geom_torsion_atom_site_label_4
_geom_torsion
C15 Sn1 O1 C7 174.8(2)
N2 Sn1 O1 C7 -4.23(17)
N3 Sn1 O1 C7 -5.8(3)
Cl2 Sn1 O1 C7 -90.64(18)
Cl1 Sn1 O1 C7 81.38(18)
C7 N1 N2 C8 179.9(2)
C7 N1 N2 Sn1 -3.2(3)
O1 Sn1 N2 C8 -179.0(2)
C15 Sn1 N2 C8 98(7)
N3 Sn1 N2 C8 0.03(19)
Cl2 Sn1 N2 C8 -87.16(19)
Cl1 Sn1 N2 C8 90.30(19)
O1 Sn1 N2 N1 4.13(17)
C15 Sn1 N2 N1 -79(7)
N3 Sn1 N2 N1 -176.80(19)
Cl2 Sn1 N2 N1 96.01(17)
Cl1 Sn1 N2 N1 -86.53(17)
O1 Sn1 N3 C10 -1.2(3)
C15 Sn1 N3 C10 178.2(2)
N2 Sn1 N3 C10 -2.75(17)
Cl2 Sn1 N3 C10 85.07(18)
Cl1 Sn1 N3 C10 -88.50(18)
O1 Sn1 N3 C11 -177.17(19)
C15 Sn1 N3 C11 2.2(3)
N2 Sn1 N3 C11 -178.8(2)
Cl2 Sn1 N3 C11 -90.9(2)
Cl1 Sn1 N3 C11 95.5(2)
C6 C1 C2 C3 -0.2(5)
C1 C2 C3 C4 0.6(5)
C2 C3 C4 C5 -0.8(5)
C3 C4 C5 C6 0.6(5)
C2 C1 C6 C5 0.1(4)
C2 C1 C6 C7 -179.9(3)
C4 C5 C6 C1 -0.2(4)
C4 C5 C6 C7 179.7(3)
Sn1 O1 C7 N1 4.4(3)
Sn1 O1 C7 C6 -175.30(17)
N2 N1 C7 O1 -0.8(4)
N2 N1 C7 C6 179.0(2)
C1 C6 C7 O1 176.8(2)
C5 C6 C7 O1 -3.1(4)
C1 C6 C7 N1 -2.9(4)
C5 C6 C7 N1 177.2(2)
N1 N2 C8 C10 179.1(2)
Sn1 N2 C8 C10 2.4(3)
N1 N2 C8 C9 0.4(4)
Sn1 N2 C8 C9 -176.3(2)
C11 N3 C10 C14 1.3(4)
Sn1 N3 C10 C14 -175.0(2)
C11 N3 C10 C8 -178.9(2)
Sn1 N3 C10 C8 4.9(3)
N2 C8 C10 N3 -4.9(3)
C9 C8 C10 N3 173.9(2)
N2 C8 C10 C14 175.0(3)
C9 C8 C10 C14 -6.2(4)
C10 N3 C11 C12 -1.4(4)
Sn1 N3 C11 C12 174.4(2)
N3 C11 C12 C13 0.3(5)
C11 C12 C13 C14 1.0(5)
N3 C10 C14 C13 0.0(5)
C8 C10 C14 C13 -179.8(3)
C12 C13 C14 C10 -1.2(5)
